data_7151352
loop_
_publ_author_name
'Karpov, Alexei S.'
'Rominger, Frank'
'M\"uller, Thomas J J'

_publ_section_title
;
 A diversity oriented four-component approach to
 tetrahydro-beta-carbolines initiated by Sonogashira coupling.
;
_journal_issue 24
_journal_name_full 'Organic &amp; biomolecular chemistry'
_journal_page_first 4382
_journal_page_last 4391
_journal_paper_doi 10.1039/b511861a
_journal_volume 3
_journal_year 2005
_chemical_formula_sum 'C25 H28 N2 O2 S'
_chemical_formula_weight 420.55
_chemical_name_common '6f in paper'
_chemical_name_systematic
;
?
;
_space_group_IT_number 14
_symmetry_cell_setting monoclinic
_symmetry_space_group_name_Hall '-P 2yn'
_symmetry_space_group_name_H-M 'P 1 21/n 1'
_atom_sites_solution_hydrogens geom
_atom_sites_solution_primary direct
_atom_sites_solution_secondary difmap
_audit_creation_method SHELXL-97
_cell_angle_alpha 90.00
_cell_angle_beta 100.1640(10)
_cell_angle_gamma 90.00
_cell_formula_units_Z 4
_cell_length_a 8.62390(10)
_cell_length_b 22.0514(4)
_cell_length_c 13.22250(10)
_cell_measurement_temperature 200(2)
_cell_volume 2475.05(6)
_computing_cell_refinement 'Bruker SMART'
_computing_data_collection 'Bruker SMART'
_computing_data_reduction 'Bruker SHELXTL'
_computing_molecular_graphics 'Bruker SHELXTL'
_computing_publication_material 'Bruker SHELXTL'
_computing_structure_refinement 'SHELXL-97 (Sheldrick, 1997)'
_computing_structure_solution 'SHELXS-97 (Sheldrick, 1990)'
_diffrn_ambient_temperature 200(2)
_diffrn_measured_fraction_theta_full 0.998
_diffrn_measured_fraction_theta_max 0.998
_diffrn_measurement_device_type 'CCD area detector'
_diffrn_measurement_method 'phi and omega scans'
_diffrn_radiation_monochromator graphite
_diffrn_radiation_source 'fine-focus sealed tube'
_diffrn_radiation_type MoK\a
_diffrn_radiation_wavelength 0.71073
_diffrn_reflns_av_R_equivalents 0.0437
_diffrn_reflns_av_sigmaI/netI 0.0402
_diffrn_reflns_limit_h_max 11
_diffrn_reflns_limit_h_min -11
_diffrn_reflns_limit_k_max 28
_diffrn_reflns_limit_k_min -28
_diffrn_reflns_limit_l_max 17
_diffrn_reflns_limit_l_min -17
_diffrn_reflns_number 25612
_diffrn_reflns_theta_full 27.50
_diffrn_reflns_theta_max 27.50
_diffrn_reflns_theta_min 1.85
_exptl_absorpt_coefficient_mu 0.152
_exptl_absorpt_correction_T_max 0.9673
_exptl_absorpt_correction_T_min 0.9278
_exptl_absorpt_correction_type multi-scan
_exptl_absorpt_process_details 'Blessing, Acta Cryst. (1995) A51 33-38.'
_exptl_crystal_colour colorless
_exptl_crystal_density_diffrn 1.129
_exptl_crystal_density_method 'not measured'
_exptl_crystal_description polyhedron
_exptl_crystal_F_000 896
_exptl_crystal_size_max 0.50
_exptl_crystal_size_mid 0.26
_exptl_crystal_size_min 0.22
_refine_diff_density_max 0.650
_refine_diff_density_min -0.584
_refine_diff_density_rms 0.059
_refine_ls_extinction_method none
_refine_ls_goodness_of_fit_ref 1.038
_refine_ls_hydrogen_treatment constr
_refine_ls_matrix_type full
_refine_ls_number_parameters 324
_refine_ls_number_reflns 5688
_refine_ls_number_restraints 12
_refine_ls_restrained_S_all 1.039
_refine_ls_R_factor_all 0.1031
_refine_ls_R_factor_gt 0.0675
_refine_ls_shift/su_max 0.034
_refine_ls_shift/su_mean 0.003
_refine_ls_structure_factor_coef Fsqd
_refine_ls_weighting_details 'calc w=1/[\s^2^(Fo^2^)+(0.1118P)^2^+1.2454P] where P=(Fo^2^+2Fc^2^)/3'
_refine_ls_weighting_scheme calc
_refine_ls_wR_factor_gt 0.1907
_refine_ls_wR_factor_ref 0.2133
_reflns_number_gt 3739
_reflns_number_total 5688
_reflns_threshold_expression >2sigma(I)
_cod_data_source_file b511861a.txt
_cod_data_source_block aka11
_cod_depositor_comments
;
The following automatic conversions were performed:
'_symmetry_cell_setting' value 'Monoclinic' changed to 'monoclinic'
according to '/home/saulius/struct/CIF-dictionaries/cif_core.dic'
dictionary named 'cif_core.dic' version 2.4.1 from 2010-06-29.

Automatic conversion script
Id: cif_fix_enum 1527 2010-12-29 10:47:43Z saulius 
;
_cod_original_sg_symbol_H-M P2(1)/n
_cod_database_code 7151352

loop_
_symmetry_equiv_pos_as_xyz
'x, y, z'
'-x+1/2, y+1/2, -z+1/2'
'-x, -y, -z'
'x-1/2, -y-1/2, z-1/2'

loop_
_atom_site_label
_atom_site_type_symbol
_atom_site_fract_x
_atom_site_fract_y
_atom_site_fract_z
_atom_site_U_iso_or_equiv
_atom_site_adp_type
_atom_site_occupancy
_atom_site_symmetry_multiplicity
_atom_site_calc_flag
_atom_site_refinement_flags
_atom_site_disorder_assembly
_atom_site_disorder_group
C1 C 0.6209(3) 0.24617(11) 0.39581(17) 0.0322(5) Uani 1 1 d . . .
C2 C 0.4777(3) 0.20884(11) 0.40663(17) 0.0314(5) Uani 1 1 d . . .
N3 N 0.3925(2) 0.17647(9) 0.32682(15) 0.0345(5) Uani 1 1 d . . .
H3 H 0.4061 0.1775 0.2624 0.041 Uiso 1 1 calc R . .
C4 C 0.2823(3) 0.14219(11) 0.36474(18) 0.0350(5) Uani 1 1 d . . .
C5 C 0.1730(3) 0.10041(12) 0.3151(2) 0.0408(6) Uani 1 1 d . . .
H5 H 0.1657 0.0916 0.2441 0.049 Uiso 1 1 calc R . .
C6 C 0.0757(3) 0.07229(12) 0.3739(2) 0.0475(7) Uani 1 1 d . . .
H6 H 0.0005 0.0434 0.3426 0.057 Uiso 1 1 calc R . .
C7 C 0.0860(3) 0.08549(13) 0.4780(2) 0.0482(7) Uani 1 1 d . . .
H7 H 0.0170 0.0656 0.5158 0.058 Uiso 1 1 calc R . .
C8 C 0.1928(3) 0.12627(12) 0.5269(2) 0.0423(6) Uani 1 1 d . . .
H8 H 0.1975 0.1349 0.5978 0.051 Uiso 1 1 calc R . .
C9 C 0.2960(3) 0.15532(11) 0.47095(18) 0.0350(5) Uani 1 1 d . . .
C10 C 0.4214(3) 0.19782(11) 0.49565(17) 0.0340(5) Uani 1 1 d . . .
C11 C 0.4818(3) 0.23215(12) 0.59195(18) 0.0402(6) Uani 1 1 d . . .
H11A H 0.5631 0.2081 0.6370 0.048 Uiso 1 1 calc R . .
H11B H 0.3948 0.2407 0.6297 0.048 Uiso 1 1 calc R . .
C12 C 0.5519(3) 0.29100(12) 0.56152(19) 0.0403(6) Uani 1 1 d . . .
H12A H 0.4672 0.3170 0.5240 0.048 Uiso 1 1 calc R . .
H12B H 0.6021 0.3130 0.6240 0.048 Uiso 1 1 calc R . .
N13 N 0.6706(2) 0.27893(10) 0.49546(14) 0.0358(5) Uani 1 1 d . . .
C14 C 0.8218(3) 0.29551(12) 0.53115(18) 0.0389(6) Uani 1 1 d . . .
O14 O 0.8576(2) 0.32451(10) 0.61198(13) 0.0529(5) Uani 1 1 d . . .
C15 C 0.9548(3) 0.27719(13) 0.4755(2) 0.0436(6) Uani 1 1 d . . .
H15 H 1.0267 0.2512 0.5252 0.052 Uiso 1 1 calc R . .
C16 C 0.9079(3) 0.23856(12) 0.38000(18) 0.0371(6) Uani 1 1 d . . .
H16A H 0.8899 0.2651 0.3186 0.045 Uiso 1 1 calc R . .
H16B H 0.9950 0.2105 0.3733 0.045 Uiso 1 1 calc R . .
C17 C 0.7601(3) 0.20236(11) 0.38436(18) 0.0341(5) Uani 1 1 d . . .
H17 H 0.7814 0.1766 0.4476 0.041 Uiso 1 1 calc R . .
C18 C 0.7254(3) 0.15976(12) 0.29233(19) 0.0371(6) Uani 1 1 d D A .
O18 O 0.7410(2) 0.17735(9) 0.20704(13) 0.0481(5) Uani 1 1 d . . .
C19 C 0.6779(3) 0.09709(13) 0.3076(2) 0.0422(6) Uani 1 1 d D . .
S20 S 0.6517(5) 0.05068(11) 0.2063(3) 0.0687(8) Uani 0.605(6) 1 d PD A 1
C21 C 0.590(3) -0.0057(8) 0.2758(17) 0.086(7) Uani 0.605(6) 1 d PD A 1
H21 H 0.5514 -0.0432 0.2456 0.104 Uiso 0.605(6) 1 calc PR A 1
C22 C 0.597(2) 0.0056(6) 0.3756(12) 0.055(3) Uani 0.605(6) 1 d PD A 1
H22 H 0.5680 -0.0223 0.4237 0.066 Uiso 0.605(6) 1 calc PR A 1
C23 C 0.6555(18) 0.0649(7) 0.4001(12) 0.103(8) Uani 0.605(6) 1 d PD A 1
H23 H 0.6768 0.0814 0.4675 0.124 Uiso 0.605(6) 1 calc PR A 1
C24 C 0.5839(3) 0.29121(12) 0.30506(18) 0.0371(6) Uani 1 1 d . . .
H24A H 0.6762 0.3181 0.3063 0.045 Uiso 1 1 calc R . .
H24B H 0.5700 0.2679 0.2401 0.045 Uiso 1 1 calc R . .
C25 C 0.4387(3) 0.33065(13) 0.3041(2) 0.0437(6) Uani 1 1 d . . .
H25A H 0.3453 0.3042 0.3018 0.052 Uiso 1 1 calc R . .
H25B H 0.4516 0.3544 0.3685 0.052 Uiso 1 1 calc R . .
C26 C 0.4102(4) 0.37374(14) 0.2132(2) 0.0537(7) Uani 1 1 d . . .
H26A H 0.3979 0.3499 0.1489 0.064 Uiso 1 1 calc R . .
H26B H 0.5037 0.4001 0.2158 0.064 Uiso 1 1 calc R . .
C27 C 0.2655(4) 0.41328(15) 0.2109(3) 0.0656(9) Uani 1 1 d . . .
H27A H 0.2532 0.4400 0.1508 0.098 Uiso 1 1 calc R . .
H27B H 0.2779 0.4378 0.2736 0.098 Uiso 1 1 calc R . .
H27C H 0.1720 0.3875 0.2068 0.098 Uiso 1 1 calc R . .
C28 C 1.0521(4) 0.33148(17) 0.4561(3) 0.0688(10) Uani 1 1 d . . .
H28A H 1.0805 0.3549 0.5197 0.103 Uiso 1 1 calc R . .
H28B H 0.9909 0.3571 0.4030 0.103 Uiso 1 1 calc R . .
H28C H 1.1482 0.3177 0.4331 0.103 Uiso 1 1 calc R . .
S20B S 0.6557(6) 0.06646(18) 0.4201(4) 0.0489(9) Uani 0.395(6) 1 d PD A 2
C21B C 0.624(4) -0.0032(10) 0.371(2) 0.094(11) Uani 0.395(6) 1 d PD A 2
C22B C 0.619(5) -0.0052(11) 0.2691(19) 0.074(7) Uani 0.395(6) 1 d PD A 2
C23B C 0.630(4) 0.0534(10) 0.2262(17) 0.126(15) Uani 0.395(6) 1 d PD A 2
C80 C 0.782(3) 0.5214(10) 0.5375(16) 0.388(10) Uiso 1 1 d . . .
C81 C 0.7343(11) 0.4651(4) 0.5186(7) 0.162(3) Uiso 1 1 d . . .
C82 C 0.5646(17) 0.4829(6) 0.5141(12) 0.266(6) Uiso 1 1 d . . .
C83 C 0.679(2) 0.4466(7) 0.4364(13) 0.299(7) Uiso 1 1 d . . .

loop_
_atom_site_aniso_label
_atom_site_aniso_U_11
_atom_site_aniso_U_22
_atom_site_aniso_U_33
_atom_site_aniso_U_23
_atom_site_aniso_U_13
_atom_site_aniso_U_12
C1 0.0319(11) 0.0400(13) 0.0257(11) -0.0020(9) 0.0079(9) 0.0007(10)
C2 0.0285(11) 0.0413(13) 0.0250(11) -0.0007(9) 0.0064(9) 0.0028(10)
N3 0.0323(10) 0.0460(12) 0.0262(10) 0.0007(8) 0.0075(8) 0.0023(9)
C4 0.0283(11) 0.0396(13) 0.0379(13) 0.0032(10) 0.0082(10) 0.0062(10)
C5 0.0326(12) 0.0448(14) 0.0436(14) -0.0027(11) 0.0029(11) 0.0048(11)
C6 0.0329(13) 0.0434(15) 0.0659(19) 0.0014(13) 0.0080(12) 0.0017(11)
C7 0.0351(14) 0.0528(16) 0.0592(18) 0.0124(13) 0.0148(12) -0.0005(12)
C8 0.0362(13) 0.0513(15) 0.0423(14) 0.0114(12) 0.0147(11) 0.0052(12)
C9 0.0304(12) 0.0419(13) 0.0340(12) 0.0054(10) 0.0093(9) 0.0064(10)
C10 0.0330(12) 0.0426(13) 0.0278(11) 0.0033(10) 0.0092(9) 0.0052(10)
C11 0.0405(13) 0.0556(15) 0.0268(12) 0.0003(11) 0.0120(10) 0.0024(12)
C12 0.0394(13) 0.0527(15) 0.0308(12) -0.0084(11) 0.0118(10) 0.0020(11)
N13 0.0372(11) 0.0469(12) 0.0254(10) -0.0046(8) 0.0111(8) -0.0003(9)
C14 0.0404(14) 0.0486(14) 0.0281(12) 0.0013(10) 0.0066(10) -0.0042(11)
O14 0.0521(12) 0.0758(14) 0.0306(9) -0.0121(9) 0.0064(8) -0.0119(10)
C15 0.0351(13) 0.0607(17) 0.0349(13) -0.0014(12) 0.0055(10) -0.0051(12)
C16 0.0304(12) 0.0481(14) 0.0344(13) 0.0007(11) 0.0101(10) 0.0023(10)
C17 0.0323(12) 0.0419(13) 0.0291(12) 0.0017(10) 0.0084(9) 0.0011(10)
C18 0.0294(12) 0.0467(14) 0.0364(13) -0.0001(10) 0.0086(10) 0.0039(10)
O18 0.0557(12) 0.0567(12) 0.0339(10) -0.0038(8) 0.0135(8) -0.0043(9)
C19 0.0369(14) 0.0446(15) 0.0457(15) 0.0015(12) 0.0086(12) 0.0062(12)
S20 0.0840(19) 0.0472(10) 0.0692(12) -0.0137(9) -0.0018(11) -0.0030(11)
C21 0.085(11) 0.054(8) 0.130(14) -0.017(7) 0.042(8) -0.033(6)
C22 0.042(5) 0.044(4) 0.082(6) 0.017(4) 0.022(4) 0.014(5)
C23 0.038(6) 0.120(12) 0.150(16) -0.072(10) 0.014(6) -0.001(6)
C24 0.0376(13) 0.0458(14) 0.0302(12) 0.0021(10) 0.0118(10) 0.0030(11)
C25 0.0443(14) 0.0515(15) 0.0373(13) 0.0071(11) 0.0129(11) 0.0099(12)
C26 0.0587(18) 0.0590(17) 0.0450(16) 0.0147(13) 0.0138(13) 0.0169(15)
C27 0.067(2) 0.0605(19) 0.068(2) 0.0135(16) 0.0108(17) 0.0230(16)
C28 0.064(2) 0.092(3) 0.0557(19) -0.0228(18) 0.0252(16) -0.0344(19)
S20B 0.0391(18) 0.0427(15) 0.0644(17) 0.0113(13) 0.0077(11) 0.0002(13)
C21B 0.071(16) 0.078(13) 0.136(19) 0.020(11) 0.026(10) 0.042(8)
C22B 0.084(17) 0.060(13) 0.073(12) -0.010(8) 0.001(10) -0.003(9)
C23B 0.087(13) 0.14(2) 0.15(3) 0.014(16) 0.009(13) -0.055(14)

loop_
_atom_type_symbol
_atom_type_description
_atom_type_scat_dispersion_real
_atom_type_scat_dispersion_imag
_atom_type_scat_source
C C 0.0033 0.0016 'International Tables Vol C Tables 4.2.6.8 and 6.1.1.4'
H H 0.0000 0.0000 'International Tables Vol C Tables 4.2.6.8 and 6.1.1.4'
N N 0.0061 0.0033 'International Tables Vol C Tables 4.2.6.8 and 6.1.1.4'
O O 0.0106 0.0060 'International Tables Vol C Tables 4.2.6.8 and 6.1.1.4'
S S 0.1246 0.1234 'International Tables Vol C Tables 4.2.6.8 and 6.1.1.4'

loop_
_geom_angle_atom_site_label_1
_geom_angle_atom_site_label_2
_geom_angle_atom_site_label_3
_geom_angle
_geom_angle_site_symmetry_1
_geom_angle_site_symmetry_3
_geom_angle_publ_flag
N13 C1 C2 106.93(17) . . ?
N13 C1 C24 111.14(19) . . ?
C2 C1 C24 111.27(19) . . ?
N13 C1 C17 106.08(18) . . ?
C2 C1 C17 109.00(18) . . ?
C24 C1 C17 112.16(18) . . ?
C10 C2 N3 110.2(2) . . ?
C10 C2 C1 126.6(2) . . ?
N3 C2 C1 123.02(19) . . ?
C2 N3 C4 108.38(19) . . ?
N3 C4 C5 130.0(2) . . ?
N3 C4 C9 107.8(2) . . ?
C5 C4 C9 122.1(2) . . ?
C6 C5 C4 117.2(2) . . ?
C5 C6 C7 121.4(3) . . ?
C8 C7 C6 121.7(3) . . ?
C7 C8 C9 119.1(3) . . ?
C8 C9 C4 118.5(2) . . ?
C8 C9 C10 134.7(2) . . ?
C4 C9 C10 106.8(2) . . ?
C2 C10 C9 106.8(2) . . ?
C2 C10 C11 121.3(2) . . ?
C9 C10 C11 131.7(2) . . ?
C10 C11 C12 107.64(19) . . ?
N13 C12 C11 110.6(2) . . ?
C14 N13 C12 117.91(19) . . ?
C14 N13 C1 122.99(19) . . ?
C12 N13 C1 119.01(19) . . ?
O14 C14 N13 121.2(2) . . ?
O14 C14 C15 117.4(2) . . ?
N13 C14 C15 121.4(2) . . ?
C28 C15 C16 112.2(2) . . ?
C28 C15 C14 111.1(2) . . ?
C16 C15 C14 116.0(2) . . ?
C17 C16 C15 111.52(19) . . ?
C16 C17 C18 110.03(18) . . ?
C16 C17 C1 110.04(19) . . ?
C18 C17 C1 114.26(19) . . ?
O18 C18 C19 120.4(2) . . ?
O18 C18 C17 120.2(2) . . ?
C19 C18 C17 119.4(2) . . ?
C23B C19 C23 103.8(14) . . ?
C23B C19 C18 125.0(10) . . ?
C23 C19 C18 131.1(7) . . ?
C23B C19 S20 10.1(13) . . ?
C23 C19 S20 110.8(7) . . ?
C18 C19 S20 118.0(2) . . ?
C23B C19 S20B 109.3(9) . . ?
C23 C19 S20B 5.6(8) . . ?
C18 C19 S20B 125.5(3) . . ?
S20 C19 S20B 116.4(3) . . ?
C19 S20 C21 91.5(7) . . ?
C22 C21 S20 115.8(15) . . ?
C21 C22 C23 110.6(14) . . ?
C22 C23 C19 110.6(13) . . ?
C25 C24 C1 115.47(19) . . ?
C26 C25 C24 112.5(2) . . ?
C25 C26 C27 113.2(2) . . ?
C21B S20B C19 93.6(10) . . ?
C22B C21B S20B 113(2) . . ?
C21B C22B C23B 112(2) . . ?
C22B C23B C19 109.7(17) . . ?
C81 C80 C82 47.9(9) . . ?
C83 C81 C80 124.2(16) . . ?
C83 C81 C82 79.8(10) . . ?
C80 C81 C82 91.7(12) . . ?
C82 C82 C81 156(2) 3_666 . ?
C82 C82 C83 128.7(19) 3_666 . ?
C81 C82 C83 41.8(7) . . ?
C82 C82 C80 120.4(17) 3_666 . ?
C81 C82 C80 40.4(7) . . ?
C83 C82 C80 71.2(10) . . ?
C81 C83 C82 58.3(9) . . ?

loop_
_geom_bond_atom_site_label_1
_geom_bond_atom_site_label_2
_geom_bond_distance
_geom_bond_site_symmetry_2
_geom_bond_publ_flag
C1 N13 1.497(3) . ?
C1 C2 1.512(3) . ?
C1 C24 1.547(3) . ?
C1 C17 1.569(3) . ?
C2 C10 1.372(3) . ?
C2 N3 1.375(3) . ?
N3 C4 1.376(3) . ?
C4 C5 1.396(4) . ?
C4 C9 1.418(3) . ?
C5 C6 1.387(4) . ?
C6 C7 1.394(4) . ?
C7 C8 1.366(4) . ?
C8 C9 1.408(3) . ?
C9 C10 1.425(4) . ?
C10 C11 1.494(3) . ?
C11 C12 1.516(4) . ?
C12 N13 1.482(3) . ?
N13 C14 1.356(3) . ?
C14 O14 1.237(3) . ?
C14 C15 1.522(4) . ?
C15 C28 1.510(4) . ?
C15 C16 1.518(4) . ?
C16 C17 1.514(3) . ?
C17 C18 1.525(3) . ?
C18 O18 1.222(3) . ?
C18 C19 1.465(4) . ?
C19 C23B 1.448(18) . ?
C19 C23 1.456(14) . ?
C19 S20 1.669(4) . ?
C19 S20B 1.676(5) . ?
S20 C21 1.69(2) . ?
C21 C22 1.334(12) . ?
C22 C23 1.42(2) . ?
C24 C25 1.523(3) . ?
C25 C26 1.517(4) . ?
C26 C27 1.518(4) . ?
S20B C21B 1.67(3) . ?
C21B C22B 1.342(15) . ?
C22B C23B 1.42(3) . ?
C80 C81 1.32(2) . ?
C80 C82 2.03(2) . ?
C81 C83 1.180(16) . ?
C81 C82 1.507(14) . ?
C82 C82 1.34(3) 3_666 ?
C82 C83 1.742(18) . ?
